data_7126177
loop_
_publ_author_name
'Yue, Dan'
'Wang, Yanyan'
'Chen, Dong'
'Wang, Zhenling'

_publ_section_title
;
 Solvent triggering structural changes for two terbium-based metal-organic
 frameworks and their photoluminescence sensing.
;
_journal_issue 31
_journal_name_full 'Chemical communications (Cambridge, England)'
_journal_page_first 4320
_journal_page_last 4323
_journal_paper_doi 10.1039/d0cc00353k
_journal_volume 56
_journal_year 2020
_chemical_formula_sum 'C18 H11 N2 O6 Tb'
_chemical_formula_weight 510.21
_space_group_crystal_system monoclinic
_space_group_IT_number 14
_space_group_name_Hall '-P 2ybc'
_space_group_name_H-M_alt 'P 1 21/c 1'
_atom_sites_solution_hydrogens geom
_audit_creation_method SHELXL-2013
_audit_update_record
;
2019-11-26 deposited with the CCDC.	2020-03-10 downloaded from the CCDC.
;
_cell_angle_alpha 90
_cell_angle_beta 92.6440(10)
_cell_angle_gamma 90
_cell_formula_units_Z 4
_cell_length_a 17.4278(5)
_cell_length_b 12.1359(3)
_cell_length_c 7.4214(2)
_cell_measurement_reflns_used 8566
_cell_measurement_temperature 293(2)
_cell_measurement_theta_max 25.938
_cell_measurement_theta_min 2.3395
_cell_volume 1567.97(7)
_computing_cell_refinement 'Bruker XSCANS'
_computing_data_collection 'Bruker XSCANS'
_computing_data_reduction 'Bruker SHELXTL'
_computing_molecular_graphics 'Bruker SHELXTL'
_computing_publication_material 'Bruker SHELXTL'
_computing_structure_refinement 'SHELXL-2013 (Sheldrick, 2013)'
_computing_structure_solution 'Bruker SHELXTL'
_diffrn_ambient_temperature 293(2)
_diffrn_measured_fraction_theta_full 1.000
_diffrn_measured_fraction_theta_max 0.986
_diffrn_measurement_device_type 'Bruker P4'
_diffrn_measurement_method '\w scans'
_diffrn_radiation_type MoK\a
_diffrn_radiation_wavelength 0.71073
_diffrn_reflns_av_R_equivalents 0.1082
_diffrn_reflns_av_unetI/netI 0.0547
_diffrn_reflns_Laue_measured_fraction_full 1.000
_diffrn_reflns_Laue_measured_fraction_max 0.986
_diffrn_reflns_limit_h_max 21
_diffrn_reflns_limit_h_min -21
_diffrn_reflns_limit_k_max 14
_diffrn_reflns_limit_k_min -14
_diffrn_reflns_limit_l_max 9
_diffrn_reflns_limit_l_min -9
_diffrn_reflns_number 16659
_diffrn_reflns_point_group_measured_fraction_full 1.000
_diffrn_reflns_point_group_measured_fraction_max 0.986
_diffrn_reflns_theta_full 25.242
_diffrn_reflns_theta_max 26.084
_diffrn_reflns_theta_min 1.170
_exptl_absorpt_coefficient_mu 4.553
_exptl_crystal_colour colourless
_exptl_crystal_density_diffrn 2.161
_exptl_crystal_description block
_exptl_crystal_F_000 984
_refine_diff_density_max 0.941
_refine_diff_density_min -1.028
_refine_diff_density_rms 0.290
_refine_ls_extinction_method none
_refine_ls_goodness_of_fit_ref 1.107
_refine_ls_hydrogen_treatment constr
_refine_ls_matrix_type full
_refine_ls_number_parameters 244
_refine_ls_number_reflns 3068
_refine_ls_number_restraints 0
_refine_ls_restrained_S_all 1.107
_refine_ls_R_factor_all 0.0311
_refine_ls_R_factor_gt 0.0245
_refine_ls_shift/su_max 0.001
_refine_ls_shift/su_mean 0.000
_refine_ls_structure_factor_coef Fsqd
_refine_ls_weighting_details
;
 w=1/[\s^2^(Fo^2^)+(0.0421P)^2^]
 where P=(Fo^2^+2Fc^2^)/3
;
_refine_ls_weighting_scheme calc
_refine_ls_wR_factor_gt 0.0654
_refine_ls_wR_factor_ref 0.0848
_reflns_Friedel_coverage 0.000
_reflns_number_gt 2679
_reflns_number_total 3068
_reflns_threshold_expression 'I > 2\s(I)'
_cod_data_source_file d0cc00353k2.cif
_cod_data_source_block TbPDBA-9
_cod_depositor_comments 'Adding full bibliography for 7126176--7126177.cif.'
_cod_original_sg_symbol_H-M 'P 21/c'
_cod_database_code 7126177
_shelx_space_group_comment
;
The symmetry employed for this shelxl refinement is uniquely defined
by the following loop, which should always be used as a source of
symmetry information in preference to the above space-group names.
They are only intended as comments.
;
_shelxl_version_number 2013-2

loop_
_space_group_symop_operation_xyz
'x, y, z'
'-x, y+1/2, -z+1/2'
'-x, -y, -z'
'x, -y-1/2, z-1/2'

loop_
_atom_site_label
_atom_site_type_symbol
_atom_site_fract_x
_atom_site_fract_y
_atom_site_fract_z
_atom_site_U_iso_or_equiv
_atom_site_adp_type
_atom_site_occupancy
_atom_site_site_symmetry_order
_atom_site_calc_flag
_atom_site_refinement_flags_posn
_atom_site_refinement_flags_adp
_atom_site_refinement_flags_occupancy
_atom_site_disorder_assembly
_atom_site_disorder_group
Tb1 Tb -0.98910(2) 0.17348(2) 0.06882(3) 0.01602(10) Uani 1 1 d . . . . .
O1 O -0.91839(19) 0.3289(2) -0.1342(5) 0.0245(8) Uani 1 1 d . . . . .
O4 O -0.10673(18) 0.2502(3) -0.0382(4) 0.0284(8) Uani 1 1 d . . . . .
O5 O -0.9957(2) 0.1562(2) -0.2712(5) 0.0260(8) Uani 1 1 d . . . . .
O6 O -0.85987(19) 0.1901(3) 0.0024(5) 0.0339(9) Uani 1 1 d . . . . .
O8 O -0.07559(17) 0.3838(3) -0.2279(4) 0.0235(7) Uani 1 1 d . . . . .
O29 O -1.04805(17) 0.0194(3) -0.1338(4) 0.0230(7) Uani 1 1 d . . . . .
N1 N -0.4976(2) 0.3966(3) -0.1818(6) 0.0258(9) Uani 1 1 d . . . . .
N2 N -0.5611(2) 0.4599(3) -0.2092(6) 0.0320(10) Uani 1 1 d . . . . .
C3 C -0.4389(2) 0.4612(4) -0.2306(6) 0.0186(9) Uani 1 1 d . . . . .
C4 C -0.4662(3) 0.5642(4) -0.2856(8) 0.0343(12) Uani 1 1 d . . . . .
H4 H -0.4368 0.6231 -0.3232 0.041 Uiso 1 1 calc R U . . .
C5 C -0.3607(2) 0.4246(4) -0.2117(7) 0.0219(10) Uani 1 1 d . . . . .
C6 C -0.3032(3) 0.4849(4) -0.2913(7) 0.0289(11) Uani 1 1 d . . . . .
H6 H -0.3162 0.5466 -0.3606 0.035 Uiso 1 1 calc R U . . .
C7 C -0.6427(3) 0.3199(4) -0.0703(7) 0.0240(11) Uani 1 1 d . . . . .
H7 H -0.5988 0.2837 -0.0255 0.029 Uiso 1 1 calc R U . . .
C8 C -0.1244(3) 0.3294(3) -0.1433(7) 0.0209(10) Uani 1 1 d . . . . .
C9 C -0.7140(3) 0.2773(4) -0.0389(6) 0.0237(10) Uani 1 1 d . . . . .
H9 H -0.7180 0.2123 0.0264 0.028 Uiso 1 1 calc R U . . .
C10 C -0.2649(3) 0.3004(4) -0.0885(7) 0.0251(11) Uani 1 1 d . . . . .
H10 H -0.2519 0.2382 -0.0205 0.030 Uiso 1 1 calc R U . . .
C11 C -0.8569(3) 0.2807(4) -0.0784(6) 0.0212(10) Uani 1 1 d . . . . .
C12 C -0.7807(3) 0.3312(3) -0.1046(7) 0.0210(10) Uani 1 1 d . . . . .
C13 C -0.2071(2) 0.3615(4) -0.1664(6) 0.0201(9) Uani 1 1 d . . . . .
C15 C -0.2273(3) 0.4541(4) -0.2681(7) 0.0261(11) Uani 1 1 d . . . . .
H15 H -0.1894 0.4954 -0.3209 0.031 Uiso 1 1 calc R U . . .
C16 C -0.7019(3) 0.4735(4) -0.2280(6) 0.0231(10) Uani 1 1 d . . . . .
H16 H -0.6978 0.5398 -0.2897 0.028 Uiso 1 1 calc R U . . .
C17 C -0.3411(3) 0.3312(4) -0.1114(8) 0.0270(12) Uani 1 1 d . . . . .
H17 H -0.3791 0.2895 -0.0597 0.032 Uiso 1 1 calc R U . . .
C18 C -1.0318(3) 0.0672(4) -0.2757(7) 0.0227(10) Uani 1 1 d . . . . .
H18 H -1.0467 0.0361 -0.3865 0.027 Uiso 1 1 calc R U . . .
C20 C -0.5426(3) 0.5628(4) -0.2743(8) 0.0329(12) Uani 1 1 d . . . . .
H20 H -0.5765 0.6197 -0.3044 0.040 Uiso 1 1 calc R U . . .
C28 C -0.6358(3) 0.4170(4) -0.1686(7) 0.0218(10) Uani 1 1 d . . . . .
C30 C -0.7735(3) 0.4309(4) -0.1950(6) 0.0226(10) Uani 1 1 d . . . . .
H30 H -0.8173 0.4694 -0.2337 0.027 Uiso 1 1 calc R U . . .

loop_
_atom_site_aniso_label
_atom_site_aniso_U_11
_atom_site_aniso_U_22
_atom_site_aniso_U_33
_atom_site_aniso_U_23
_atom_site_aniso_U_13
_atom_site_aniso_U_12
Tb1 0.01458(14) 0.01457(14) 0.01890(16) 0.00008(8) 0.00069(10) 0.00048(8)
O1 0.0171(16) 0.0239(17) 0.032(2) -0.0032(14) -0.0012(15) 0.0010(13)
O4 0.0229(17) 0.0321(19) 0.0300(19) 0.0083(16) 0.0003(14) 0.0086(15)
O5 0.0331(19) 0.0185(15) 0.026(2) 0.0031(14) 0.0022(16) -0.0036(14)
O6 0.0198(18) 0.040(2) 0.041(2) 0.0194(18) -0.0001(17) -0.0003(15)
O8 0.0162(15) 0.0247(17) 0.0296(19) -0.0024(15) 0.0027(14) -0.0023(13)
O29 0.0274(17) 0.0184(15) 0.0231(17) -0.0003(15) -0.0010(14) -0.0005(14)
N1 0.0149(18) 0.026(2) 0.036(2) 0.0042(19) -0.0012(17) 0.0010(16)
N2 0.025(2) 0.031(2) 0.040(3) 0.000(2) 0.0010(19) -0.0007(18)
C3 0.012(2) 0.021(2) 0.022(2) 0.0037(19) -0.0013(17) -0.0009(18)
C4 0.029(3) 0.028(3) 0.046(3) 0.010(3) 0.004(2) -0.004(2)
C5 0.015(2) 0.025(2) 0.026(3) 0.000(2) -0.0008(19) 0.0006(19)
C6 0.023(2) 0.028(2) 0.036(3) 0.015(2) 0.001(2) 0.004(2)
C7 0.017(2) 0.024(2) 0.031(3) -0.001(2) -0.001(2) 0.0008(18)
C8 0.020(2) 0.025(2) 0.018(2) -0.0061(19) -0.001(2) 0.0044(18)
C9 0.021(2) 0.022(2) 0.028(3) 0.003(2) 0.000(2) 0.002(2)
C10 0.024(2) 0.023(2) 0.028(3) 0.005(2) -0.001(2) 0.004(2)
C11 0.020(2) 0.025(2) 0.018(2) -0.003(2) 0.0002(19) 0.001(2)
C12 0.018(2) 0.025(2) 0.020(3) -0.0036(19) 0.000(2) -0.0017(18)
C13 0.016(2) 0.022(2) 0.022(2) 0.000(2) 0.0006(19) -0.0002(19)
C15 0.019(2) 0.027(2) 0.032(3) 0.007(2) 0.006(2) -0.0003(19)
C16 0.023(2) 0.019(2) 0.028(3) 0.002(2) -0.0002(19) -0.0001(19)
C17 0.019(2) 0.024(3) 0.039(3) 0.004(2) 0.007(2) -0.0030(18)
C18 0.031(3) 0.016(2) 0.020(2) -0.002(2) -0.004(2) 0.0007(19)
C20 0.026(3) 0.026(2) 0.047(3) 0.009(3) 0.000(2) 0.005(2)
C28 0.016(2) 0.022(2) 0.028(3) -0.004(2) 0.0007(19) -0.0020(18)
C30 0.017(2) 0.022(2) 0.028(3) 0.001(2) -0.005(2) 0.0022(18)

loop_
_atom_type_symbol
_atom_type_description
_atom_type_scat_dispersion_real
_atom_type_scat_dispersion_imag
_atom_type_scat_source
C C 0.0033 0.0016 'International Tables Vol C Tables 4.2.6.8 and 6.1.1.4'
H H 0.0000 0.0000 'International Tables Vol C Tables 4.2.6.8 and 6.1.1.4'
N N 0.0061 0.0033 'International Tables Vol C Tables 4.2.6.8 and 6.1.1.4'
O O 0.0106 0.0060 'International Tables Vol C Tables 4.2.6.8 and 6.1.1.4'
Tb Tb -0.1723 4.1537 'International Tables Vol C Tables 4.2.6.8 and 6.1.1.4'

loop_
_geom_angle_atom_site_label_1
_geom_angle_atom_site_label_2
_geom_angle_atom_site_label_3
_geom_angle
_geom_angle_site_symmetry_1
_geom_angle_site_symmetry_3
_geom_angle_publ_flag
O8 Tb1 O6 146.68(12) 4_466 . ?
O8 Tb1 O4 75.70(11) 4_466 1_455 ?
O6 Tb1 O4 136.64(12) . 1_455 ?
O8 Tb1 O5 83.52(12) 4_466 4_566 ?
O6 Tb1 O5 95.68(13) . 4_566 ?
O4 Tb1 O5 76.38(12) 1_455 4_566 ?
O8 Tb1 O29 75.99(11) 4_466 3_355 ?
O6 Tb1 O29 82.92(11) . 3_355 ?
O4 Tb1 O29 131.02(11) 1_455 3_355 ?
O5 Tb1 O29 137.81(11) 4_566 3_355 ?
O8 Tb1 O1 74.07(11) 4_466 4_566 ?
O6 Tb1 O1 75.14(12) . 4_566 ?
O4 Tb1 O1 134.00(11) 1_455 4_566 ?
O5 Tb1 O1 66.50(11) 4_566 4_566 ?
O29 Tb1 O1 72.52(10) 3_355 4_566 ?
O8 Tb1 O5 129.12(11) 4_466 . ?
O6 Tb1 O5 78.28(13) . . ?
O4 Tb1 O5 72.40(11) 1_455 . ?
O5 Tb1 O5 124.51(9) 4_566 . ?
O29 Tb1 O5 96.64(10) 3_355 . ?
O1 Tb1 O5 152.28(12) 4_566 . ?
O8 Tb1 O29 84.68(11) 4_466 . ?
O6 Tb1 O29 107.54(12) . . ?
O4 Tb1 O29 76.88(11) 1_455 . ?
O5 Tb1 O29 152.70(11) 4_566 . ?
O29 Tb1 O29 61.40(12) 3_355 . ?
O1 Tb1 O29 132.71(9) 4_566 . ?
O5 Tb1 O29 50.24(10) . . ?
O8 Tb1 O1 153.81(10) 4_466 . ?
O6 Tb1 O1 50.40(10) . . ?
O4 Tb1 O1 87.08(11) 1_455 . ?
O5 Tb1 O1 73.21(11) 4_566 . ?
O29 Tb1 O1 129.71(10) 3_355 . ?
O1 Tb1 O1 106.23(10) 4_566 . ?
O5 Tb1 O1 60.65(10) . . ?
O29 Tb1 O1 110.78(10) . . ?
O8 Tb1 C11 160.44(12) 4_466 . ?
O6 Tb1 C11 24.80(12) . . ?
O4 Tb1 C11 112.93(12) 1_455 . ?
O5 Tb1 C11 81.76(13) 4_566 . ?
O29 Tb1 C11 107.02(12) 3_355 . ?
O1 Tb1 C11 88.23(12) 4_566 . ?
O5 Tb1 C11 70.26(12) . . ?
O29 Tb1 C11 113.99(11) . . ?
O1 Tb1 C11 25.89(11) . . ?
O8 Tb1 C18 107.04(12) 4_466 . ?
O6 Tb1 C18 93.58(14) . . ?
O4 Tb1 C18 72.41(12) 1_455 . ?
O5 Tb1 C18 143.01(12) 4_566 . ?
O29 Tb1 C18 78.86(11) 3_355 . ?
O1 Tb1 C18 150.23(11) 4_566 . ?
O5 Tb1 C18 25.11(11) . . ?
O29 Tb1 C18 25.14(11) . . ?
O1 Tb1 C18 85.74(12) . . ?
C11 Tb1 C18 92.45(13) . . ?
C11 O1 Tb1 131.4(3) . 4_565 ?
C11 O1 Tb1 84.1(3) . . ?
Tb1 O1 Tb1 105.26(11) 4_565 . ?
C8 O4 Tb1 133.7(3) . 1_655 ?
C18 O5 Tb1 140.4(3) . 4_565 ?
C18 O5 Tb1 95.7(3) . . ?
Tb1 O5 Tb1 115.02(13) 4_565 . ?
C11 O6 Tb1 103.8(3) . . ?
C8 O8 Tb1 130.3(3) . 4_665 ?
C18 O29 Tb1 122.5(3) . 3_355 ?
C18 O29 Tb1 93.2(3) . . ?
Tb1 O29 Tb1 118.60(12) 3_355 . ?
C3 N1 N2 104.7(4) . . ?
N1 N2 C20 111.2(4) . . ?
N1 N2 C28 120.1(4) . . ?
C20 N2 C28 128.6(4) . . ?
N1 C3 C4 110.4(4) . . ?
N1 C3 C5 121.4(4) . . ?
C4 C3 C5 128.1(4) . . ?
C20 C4 C3 107.2(5) . . ?
C20 C4 H4 126.4 . . ?
C3 C4 H4 126.4 . . ?
C17 C5 C6 119.4(4) . . ?
C17 C5 C3 121.0(4) . . ?
C6 C5 C3 119.6(4) . . ?
C15 C6 C5 120.6(4) . . ?
C15 C6 H6 119.7 . . ?
C5 C6 H6 119.7 . . ?
C9 C7 C28 120.4(4) . . ?
C9 C7 H7 119.8 . . ?
C28 C7 H7 119.8 . . ?
O8 C8 O4 123.4(4) . . ?
O8 C8 C13 118.3(4) . . ?
O4 C8 C13 118.3(4) . . ?
C7 C9 C12 120.4(4) . . ?
C7 C9 H9 119.8 . . ?
C12 C9 H9 119.8 . . ?
C17 C10 C13 120.8(5) . . ?
C17 C10 H10 119.6 . . ?
C13 C10 H10 119.6 . . ?
O6 C11 O1 120.3(4) . . ?
O6 C11 C12 118.8(4) . . ?
O1 C11 C12 120.8(4) . . ?
O6 C11 Tb1 51.4(2) . . ?
O1 C11 Tb1 70.0(2) . . ?
C12 C11 Tb1 164.9(3) . . ?
C30 C12 C9 118.8(4) . . ?
C30 C12 C11 121.6(4) . . ?
C9 C12 C11 119.6(4) . . ?
C15 C13 C10 119.0(4) . . ?
C15 C13 C8 119.4(4) . . ?
C10 C13 C8 121.6(4) . . ?
C6 C15 C13 120.3(4) . . ?
C6 C15 H15 119.8 . . ?
C13 C15 H15 119.8 . . ?
C30 C16 C28 120.0(4) . . ?
C30 C16 H16 120.0 . . ?
C28 C16 H16 120.0 . . ?
C10 C17 C5 119.8(4) . . ?
C10 C17 H17 120.1 . . ?
C5 C17 H17 120.1 . . ?
O29 C18 O5 120.8(4) . . ?
O29 C18 Tb1 61.7(2) . . ?
O5 C18 Tb1 59.2(3) . . ?
O29 C18 H18 119.6 . . ?
O5 C18 H18 119.6 . . ?
Tb1 C18 H18 177.5 . . ?
C4 C20 N2 106.4(5) . . ?
C4 C20 H20 126.8 . . ?
N2 C20 H20 126.8 . . ?
C16 C28 C7 119.4(4) . . ?
C16 C28 N2 119.7(4) . . ?
C7 C28 N2 120.9(4) . . ?
C16 C30 C12 120.8(4) . . ?
C16 C30 H30 119.6 . . ?
C12 C30 H30 119.6 . . ?

loop_
_geom_bond_atom_site_label_1
_geom_bond_atom_site_label_2
_geom_bond_distance
_geom_bond_site_symmetry_2
_geom_bond_publ_flag
Tb1 O8 2.289(3) 4_466 ?
Tb1 O6 2.336(3) . ?
Tb1 O4 2.356(3) 1_455 ?
Tb1 O5 2.390(3) 4_566 ?
Tb1 O29 2.471(3) 3_355 ?
Tb1 O1 2.475(4) 4_566 ?
Tb1 O5 2.529(4) . ?
Tb1 O29 2.583(3) . ?
Tb1 O1 2.742(3) . ?
Tb1 C11 2.904(5) . ?
Tb1 C18 2.929(5) . ?
O1 C11 1.274(6) . ?
O1 Tb1 2.475(4) 4_565 ?
O4 C8 1.267(5) . ?
O4 Tb1 2.356(3) 1_655 ?
O5 C18 1.249(5) . ?
O5 Tb1 2.390(3) 4_565 ?
O6 C11 1.254(6) . ?
O8 C8 1.267(6) . ?
O8 Tb1 2.289(3) 4_665 ?
O29 C18 1.246(6) . ?
O29 Tb1 2.471(3) 3_355 ?
N1 C3 1.350(6) . ?
N1 N2 1.355(5) . ?
N2 C20 1.382(7) . ?
N2 C28 1.447(6) . ?
C3 C4 1.392(7) . ?
C3 C5 1.435(6) . ?
C4 C20 1.338(7) . ?
C4 H4 0.9300 . ?
C5 C17 1.390(7) . ?
C5 C6 1.395(7) . ?
C6 C15 1.377(6) . ?
C6 H6 0.9300 . ?
C7 C9 1.376(6) . ?
C7 C28 1.394(6) . ?
C7 H7 0.9300 . ?
C8 C13 1.495(6) . ?
C9 C12 1.401(6) . ?
C9 H9 0.9300 . ?
C10 C17 1.382(7) . ?
C10 C13 1.397(7) . ?
C10 H10 0.9300 . ?
C11 C12 1.483(6) . ?
C12 C30 1.392(6) . ?
C13 C15 1.390(6) . ?
C15 H15 0.9300 . ?
C16 C30 1.382(6) . ?
C16 C28 1.394(6) . ?
C16 H16 0.9300 . ?
C17 H17 0.9300 . ?
C18 H18 0.9300 . ?
C20 H20 0.9300 . ?
C30 H30 0.9300 . ?

loop_
_geom_torsion_atom_site_label_1
_geom_torsion_atom_site_label_2
_geom_torsion_atom_site_label_3
_geom_torsion_atom_site_label_4
_geom_torsion
_geom_torsion_site_symmetry_1
_geom_torsion_site_symmetry_2
_geom_torsion_site_symmetry_3
_geom_torsion_site_symmetry_4
_geom_torsion_publ_flag
C3 N1 N2 C20 0.0(6) . . . . ?
C3 N1 N2 C28 -179.3(4) . . . . ?
N2 N1 C3 C4 0.7(6) . . . . ?
N2 N1 C3 C5 176.7(4) . . . . ?
N1 C3 C4 C20 -1.2(7) . . . . ?
C5 C3 C4 C20 -176.9(5) . . . . ?
N1 C3 C5 C17 -12.6(7) . . . . ?
C4 C3 C5 C17 162.7(5) . . . . ?
N1 C3 C5 C6 169.0(5) . . . . ?
C4 C3 C5 C6 -15.7(8) . . . . ?
C17 C5 C6 C15 -1.3(8) . . . . ?
C3 C5 C6 C15 177.1(5) . . . . ?
Tb1 O8 C8 O4 58.8(6) 4_665 . . . ?
Tb1 O8 C8 C13 -122.2(4) 4_665 . . . ?
Tb1 O4 C8 O8 4.9(7) 1_655 . . . ?
Tb1 O4 C8 C13 -174.1(3) 1_655 . . . ?
C28 C7 C9 C12 -0.3(8) . . . . ?
Tb1 O6 C11 O1 -12.8(5) . . . . ?
Tb1 O6 C11 C12 166.1(3) . . . . ?
Tb1 O1 C11 O6 -94.6(5) 4_565 . . . ?
Tb1 O1 C11 O6 10.6(4) . . . . ?
Tb1 O1 C11 C12 86.6(5) 4_565 . . . ?
Tb1 O1 C11 C12 -168.2(4) . . . . ?
Tb1 O1 C11 Tb1 -105.2(3) 4_565 . . . ?
C7 C9 C12 C30 -2.8(7) . . . . ?
C7 C9 C12 C11 176.5(5) . . . . ?
O6 C11 C12 C30 179.3(5) . . . . ?
O1 C11 C12 C30 -1.9(7) . . . . ?
Tb1 C11 C12 C30 -134.6(11) . . . . ?
O6 C11 C12 C9 -0.1(7) . . . . ?
O1 C11 C12 C9 178.8(4) . . . . ?
Tb1 C11 C12 C9 46.1(14) . . . . ?
C17 C10 C13 C15 -0.2(8) . . . . ?
C17 C10 C13 C8 -180.0(5) . . . . ?
O8 C8 C13 C15 -4.7(7) . . . . ?
O4 C8 C13 C15 174.4(4) . . . . ?
O8 C8 C13 C10 175.1(4) . . . . ?
O4 C8 C13 C10 -5.8(7) . . . . ?
C5 C6 C15 C13 0.7(8) . . . . ?
C10 C13 C15 C6 0.1(7) . . . . ?
C8 C13 C15 C6 179.9(5) . . . . ?
C13 C10 C17 C5 -0.5(8) . . . . ?
C6 C5 C17 C10 1.3(8) . . . . ?
C3 C5 C17 C10 -177.1(5) . . . . ?
Tb1 O29 C18 O5 -124.6(4) 3_355 . . . ?
Tb1 O29 C18 O5 2.5(5) . . . . ?
Tb1 O29 C18 Tb1 -127.2(3) 3_355 . . . ?
Tb1 O5 C18 O29 -144.4(4) 4_565 . . . ?
Tb1 O5 C18 O29 -2.6(5) . . . . ?
Tb1 O5 C18 Tb1 -141.8(5) 4_565 . . . ?
C3 C4 C20 N2 1.2(7) . . . . ?
N1 N2 C20 C4 -0.8(6) . . . . ?
C28 N2 C20 C4 178.5(5) . . . . ?
C30 C16 C28 C7 -2.5(7) . . . . ?
C30 C16 C28 N2 177.8(4) . . . . ?
C9 C7 C28 C16 3.0(7) . . . . ?
C9 C7 C28 N2 -177.2(5) . . . . ?
N1 N2 C28 C16 -168.0(4) . . . . ?
C20 N2 C28 C16 12.8(8) . . . . ?
N1 N2 C28 C7 12.2(7) . . . . ?
C20 N2 C28 C7 -167.0(5) . . . . ?
C28 C16 C30 C12 -0.7(7) . . . . ?
C9 C12 C30 C16 3.3(7) . . . . ?
C11 C12 C30 C16 -176.0(4) . . . . ?
